data_7704895
loop_
_publ_author_name
'Hock, Andreas'
'Werner, Luis'
'Luz, Christian'
'Radius, Udo'

_publ_section_title
;
 N-Heterocyclic carbene and cyclic (alkyl)(amino)carbene adducts of
 gallium hydrides, gallium chlorides and gallium hydrochlorides.
;
_journal_issue 32
_journal_name_full 'Dalton transactions (Cambridge, England : 2003)'
_journal_page_first 11108
_journal_page_last 11119
_journal_paper_doi 10.1039/d0dt02070b
_journal_volume 49
_journal_year 2020
_chemical_formula_moiety 'C27 H46 Ga N3'
_chemical_formula_sum 'C27 H46 Ga N3'
_chemical_formula_weight 482.38
_space_group_crystal_system triclinic
_space_group_IT_number 2
_space_group_name_Hall '-P 1'
_space_group_name_H-M_alt 'P -1'
_atom_sites_solution_hydrogens mixed
_audit_creation_method SHELXL-2014/6
_audit_update_record
;
2020-06-08 deposited with the CCDC.	2020-07-20 downloaded from the CCDC.
;
_cell_angle_alpha 100.595(2)
_cell_angle_beta 93.0210(10)
_cell_angle_gamma 91.580(2)
_cell_formula_units_Z 4
_cell_length_a 9.3195(2)
_cell_length_b 15.9016(3)
_cell_length_c 18.0954(3)
_cell_measurement_reflns_used 30734
_cell_measurement_temperature 100.00(10)
_cell_measurement_theta_max 77.0490
_cell_measurement_theta_min 2.5070
_cell_volume 2630.37(9)
_computing_cell_refinement 'CrysAlisPro 1.171.40.57a (Rigaku OD, 2019)'
_computing_data_collection 'CrysAlisPro 1.171.40.57a (Rigaku OD, 2019)'
_computing_data_reduction 'CrysAlisPro 1.171.40.57a (Rigaku OD, 2019)'
_computing_structure_refinement 'SHELXL-2014/6 (Sheldrick, 2014)'
_computing_structure_solution 'SHELXL-2014/6 (Sheldrick, 2014)'
_diffrn_ambient_temperature 100.00(10)
_diffrn_detector_area_resol_mean 10.0000
_diffrn_measured_fraction_theta_full 0.999
_diffrn_measured_fraction_theta_max 0.999
_diffrn_measurement_device_type 'four-circle diffractometer'
_diffrn_measurement_method '\f and \w scans'
_diffrn_radiation_type CuK\a
_diffrn_radiation_wavelength 1.54184
_diffrn_reflns_av_R_equivalents 0.0440
_diffrn_reflns_av_unetI/netI 0.0313
_diffrn_reflns_Laue_measured_fraction_full 0.999
_diffrn_reflns_Laue_measured_fraction_max 0.999
_diffrn_reflns_limit_h_max 11
_diffrn_reflns_limit_h_min -9
_diffrn_reflns_limit_k_max 19
_diffrn_reflns_limit_k_min -19
_diffrn_reflns_limit_l_max 22
_diffrn_reflns_limit_l_min -22
_diffrn_reflns_number 52298
_diffrn_reflns_point_group_measured_fraction_full 0.999
_diffrn_reflns_point_group_measured_fraction_max 0.999
_diffrn_reflns_theta_full 67.684
_diffrn_reflns_theta_max 70.076
_diffrn_reflns_theta_min 2.488
_diffrn_source 'micro-focus sealed X-ray tube'
_exptl_absorpt_coefficient_mu 1.546
_exptl_absorpt_correction_T_max 1.000
_exptl_absorpt_correction_T_min 0.512
_exptl_absorpt_correction_type gaussian
_exptl_absorpt_process_details
'CrysAlisPro 1.171.40.57a (Rigaku Oxford Diffraction, 2019), Numerical absorption correction based on gaussian integration overa multifaceted crystal modelEmpirical absorption correction using spherical harmonics, implemented in SCALE3 ABSPACK scaling algorithm.'
_exptl_crystal_colour colourless
_exptl_crystal_density_diffrn 1.218
_exptl_crystal_description block
_exptl_crystal_F_000 1040
_exptl_crystal_size_max 0.225
_exptl_crystal_size_mid 0.176
_exptl_crystal_size_min 0.127
_refine_diff_density_max 0.727
_refine_diff_density_min -0.445
_refine_diff_density_rms 0.062
_refine_ls_extinction_method none
_refine_ls_goodness_of_fit_ref 0.958
_refine_ls_hydrogen_treatment mixed
_refine_ls_matrix_type full
_refine_ls_number_parameters 599
_refine_ls_number_reflns 9987
_refine_ls_number_restraints 0
_refine_ls_restrained_S_all 0.958
_refine_ls_R_factor_all 0.0366
_refine_ls_R_factor_gt 0.0339
_refine_ls_shift/su_max 0.001
_refine_ls_shift/su_mean 0.000
_refine_ls_structure_factor_coef Fsqd
_refine_ls_weighting_details 'w=1/[\s^2^(Fo^2^)+(0.0633P)^2^+1.2501P] where P=(Fo^2^+2Fc^2^)/3'
_refine_ls_weighting_scheme calc
_refine_ls_wR_factor_gt 0.0918
_refine_ls_wR_factor_ref 0.0942
_reflns_Friedel_coverage 0.000
_reflns_number_gt 9118
_reflns_number_total 9987
_reflns_threshold_expression 'I > 2\s(I)'
_cod_data_source_file d0dt02070b2.cif
_cod_data_source_block compound_5
_cod_depositor_comments
;
Adding full bibliography for 7704887--7704897.cif.

2024-11-09
Z value and formula fixed to values more according to usual
chemical conventions.                 miguel
;
_cod_original_formula_sum 'C54 H92 Ga2 N6'
_cod_original_formula_weight 964.77
_cod_original_formula_moiety 'C54 H92 Ga2 N6'
_cod_original_formula_units_Z 2
_cod_database_code 7704895
_shelx_space_group_comment
;
The symmetry employed for this shelxl refinement is uniquely defined
by the following loop, which should always be used as a source of
symmetry information in preference to the above space-group names.
They are only intended as comments.
;
_shelxl_version_number 2014/6

loop_
_space_group_symop_operation_xyz
'x, y, z'
'-x, -y, -z'

loop_
_atom_site_label
_atom_site_type_symbol
_atom_site_fract_x
_atom_site_fract_y
_atom_site_fract_z
_atom_site_U_iso_or_equiv
_atom_site_adp_type
_atom_site_occupancy
_atom_site_site_symmetry_order
_atom_site_calc_flag
_atom_site_refinement_flags_posn
_atom_site_refinement_flags_adp
_atom_site_refinement_flags_occupancy
_atom_site_disorder_assembly
_atom_site_disorder_group
Ga1_1 Ga 0.24803(2) 0.32247(2) 0.39327(2) 0.01946(7) Uani 1 1 d . . . . .
H1_1 H 0.227(3) 0.2844(18) 0.4666(16) 0.055(8) Uiso 1 1 d . . . . .
H2_1 H 0.150(3) 0.3892(17) 0.3872(15) 0.047(7) Uiso 1 1 d . . . . .
Ga2_1 Ga 0.44859(2) 0.20631(2) 0.68233(2) 0.01947(7) Uani 1 1 d . . . . .
H3_1 H 0.424(3) 0.2983(17) 0.7116(15) 0.049(7) Uiso 1 1 d . . . . .
H4_1 H 0.364(2) 0.1750(15) 0.6051(13) 0.035(6) Uiso 1 1 d . . . . .
C1_2 C 0.45038(17) 0.38151(10) 0.41559(8) 0.0188(3) Uani 1 1 d . . . . .
N1_2 N 0.49914(14) 0.45467(9) 0.39694(7) 0.0187(3) Uani 1 1 d . . . . .
C2_2 C 0.64475(17) 0.47117(11) 0.41802(9) 0.0213(3) Uani 1 1 d . . . . .
N2_2 N 0.56635(15) 0.35218(9) 0.45002(8) 0.0202(3) Uani 1 1 d . . . . .
C3_2 C 0.68699(18) 0.40605(11) 0.45143(9) 0.0229(3) Uani 1 1 d . . . . .
C4_2 C 0.41288(19) 0.50939(11) 0.35713(10) 0.0239(3) Uani 1 1 d . . . . .
H4A_2 H 0.4485 0.5086 0.3082 0.036 Uiso 1 1 calc R U . . .
H4B_2 H 0.4190 0.5669 0.3852 0.036 Uiso 1 1 calc R U . . .
H4C_2 H 0.3145 0.4886 0.3518 0.036 Uiso 1 1 calc R U . . .
C5_2 C 0.7255(2) 0.54730(12) 0.40222(10) 0.0287(4) Uani 1 1 d . . . . .
H5A_2 H 0.7176 0.5475 0.3491 0.043 Uiso 1 1 calc R U . . .
H5B_2 H 0.8248 0.5451 0.4184 0.043 Uiso 1 1 calc R U . . .
H5C_2 H 0.6860 0.5985 0.4289 0.043 Uiso 1 1 calc R U . . .
C6_2 C 0.8310(2) 0.38815(14) 0.48419(11) 0.0340(4) Uani 1 1 d . . . . .
H6A_2 H 0.8251 0.3879 0.5370 0.051 Uiso 1 1 calc R U . . .
H6B_2 H 0.8999 0.4317 0.4775 0.051 Uiso 1 1 calc R U . . .
H6C_2 H 0.8605 0.3333 0.4592 0.051 Uiso 1 1 calc R U . . .
C7_2 C 0.5673(2) 0.27113(12) 0.47649(11) 0.0301(4) Uani 1 1 d . . . . .
H7A_2 H 0.4702 0.2511 0.4800 0.045 Uiso 1 1 calc R U . . .
H7B_2 H 0.6172 0.2791 0.5252 0.045 Uiso 1 1 calc R U . . .
H7C_2 H 0.6152 0.2297 0.4417 0.045 Uiso 1 1 calc R U . . .
C1_3 C 0.65887(17) 0.20822(10) 0.64972(9) 0.0175(3) Uani 1 1 d . . . . .
N1_3 N 0.71684(14) 0.15063(9) 0.59580(7) 0.0180(3) Uani 1 1 d . . . . .
C2_3 C 0.85962(17) 0.17263(11) 0.58681(9) 0.0194(3) Uani 1 1 d . . . . .
N2_3 N 0.76679(14) 0.26676(8) 0.67397(7) 0.0183(3) Uani 1 1 d . . . . .
C3_3 C 0.89167(17) 0.24602(10) 0.63671(9) 0.0200(3) Uani 1 1 d . . . . .
C4_3 C 0.75763(19) 0.33905(11) 0.73606(10) 0.0244(3) Uani 1 1 d . . . . .
H4A_3 H 0.6617 0.3409 0.7530 0.037 Uiso 1 1 calc R U . . .
H4B_3 H 0.7811 0.3913 0.7192 0.037 Uiso 1 1 calc R U . . .
H4C_3 H 0.8241 0.3324 0.7768 0.037 Uiso 1 1 calc R U . . .
C5_3 C 1.02817(19) 0.29804(12) 0.65370(11) 0.0286(4) Uani 1 1 d . . . . .
H5A_3 H 1.0108 0.3563 0.6497 0.043 Uiso 1 1 calc R U . . .
H5B_3 H 1.0973 0.2755 0.6185 0.043 Uiso 1 1 calc R U . . .
H5C_3 H 1.0647 0.2959 0.7039 0.043 Uiso 1 1 calc R U . . .
C6_3 C 0.9502(2) 0.12015(12) 0.53171(10) 0.0281(4) Uani 1 1 d . . . . .
H6A_3 H 0.9619 0.0650 0.5451 0.042 Uiso 1 1 calc R U . . .
H6B_3 H 1.0427 0.1485 0.5325 0.042 Uiso 1 1 calc R U . . .
H6C_3 H 0.9042 0.1132 0.4821 0.042 Uiso 1 1 calc R U . . .
C7_3 C 0.63808(19) 0.07682(11) 0.55070(9) 0.0239(3) Uani 1 1 d . . . . .
H7A_3 H 0.5473 0.0691 0.5718 0.036 Uiso 1 1 calc R U . . .
H7B_3 H 0.6930 0.0266 0.5505 0.036 Uiso 1 1 calc R U . . .
H7C_3 H 0.6220 0.0861 0.5000 0.036 Uiso 1 1 calc R U . . .
C1_5 C 0.25446(16) 0.22631(10) 0.30245(8) 0.0171(3) Uani 1 1 d . . . . .
H1_5 H 0.3529 0.2062 0.3002 0.020 Uiso 1 1 calc R U . . .
N1_5 N 0.20876(13) 0.24482(8) 0.22738(7) 0.0154(3) Uani 1 1 d . . . . .
C2_5 C 0.15284(16) 0.14989(10) 0.30768(9) 0.0186(3) Uani 1 1 d . . . . .
C3_5 C 0.15021(17) 0.09910(10) 0.22664(9) 0.0197(3) Uani 1 1 d . . . . .
H3A_5 H 0.2318 0.0623 0.2206 0.024 Uiso 1 1 calc R U . . .
H3B_5 H 0.0627 0.0636 0.2151 0.024 Uiso 1 1 calc R U . . .
C4_5 C 0.15723(16) 0.16433(10) 0.17392(9) 0.0180(3) Uani 1 1 d . . . . .
C5_5 C 0.25599(19) 0.13580(11) 0.10982(9) 0.0243(3) Uani 1 1 d . . . . .
H5A_5 H 0.2749 0.1827 0.0846 0.036 Uiso 1 1 calc R U . . .
H5B_5 H 0.2101 0.0890 0.0746 0.036 Uiso 1 1 calc R U . . .
H5C_5 H 0.3449 0.1178 0.1300 0.036 Uiso 1 1 calc R U . . .
C6_5 C 0.00776(18) 0.17389(11) 0.13676(10) 0.0251(4) Uani 1 1 d . . . . .
H6A_5 H -0.0583 0.1916 0.1751 0.038 Uiso 1 1 calc R U . . .
H6B_5 H -0.0255 0.1200 0.1068 0.038 Uiso 1 1 calc R U . . .
H6C_5 H 0.0138 0.2161 0.1052 0.038 Uiso 1 1 calc R U . . .
C7_5 C 0.00236(17) 0.17957(11) 0.32921(10) 0.0227(3) Uani 1 1 d . . . . .
H7A_5 H 0.0049 0.2033 0.3820 0.034 Uiso 1 1 calc R U . . .
H7B_5 H -0.0651 0.1316 0.3182 0.034 Uiso 1 1 calc R U . . .
H7C_5 H -0.0266 0.2223 0.3008 0.034 Uiso 1 1 calc R U . . .
C8_5 C 0.21058(19) 0.09560(12) 0.36336(10) 0.0254(4) Uani 1 1 d . . . . .
H8A_5 H 0.3037 0.0760 0.3496 0.038 Uiso 1 1 calc R U . . .
H8B_5 H 0.1460 0.0472 0.3623 0.038 Uiso 1 1 calc R U . . .
H8C_5 H 0.2183 0.1295 0.4132 0.038 Uiso 1 1 calc R U . . .
C9_5 C 0.27425(16) 0.31515(10) 0.20075(8) 0.0150(3) Uani 1 1 d . . . . .
C10_5 C 0.18789(16) 0.38318(10) 0.18607(8) 0.0161(3) Uani 1 1 d . . . . .
C11_5 C 0.25102(17) 0.45291(10) 0.16165(9) 0.0188(3) Uani 1 1 d . . . . .
H11_5 H 0.1933 0.4965 0.1511 0.023 Uiso 1 1 calc R U . . .
C12_5 C 0.39748(18) 0.45901(11) 0.15268(9) 0.0211(3) Uani 1 1 d . . . . .
H12_5 H 0.4381 0.5067 0.1376 0.025 Uiso 1 1 calc R U . . .
C13_5 C 0.48209(17) 0.39288(11) 0.16657(9) 0.0201(3) Uani 1 1 d . . . . .
H13_5 H 0.5804 0.3968 0.1607 0.024 Uiso 1 1 calc R U . . .
C14_5 C 0.42414(16) 0.32050(10) 0.18913(8) 0.0168(3) Uani 1 1 d . . . . .
C15_5 C 0.52701(16) 0.24930(10) 0.19726(9) 0.0186(3) Uani 1 1 d . . . . .
H15_5 H 0.4706 0.2008 0.2086 0.022 Uiso 1 1 calc R U . . .
C16_5 C 0.60079(18) 0.21845(11) 0.12331(9) 0.0224(3) Uani 1 1 d . . . . .
H16A_5 H 0.5294 0.2064 0.0822 0.034 Uiso 1 1 calc R U . . .
H16B_5 H 0.6514 0.1675 0.1269 0.034 Uiso 1 1 calc R U . . .
H16C_5 H 0.6675 0.2623 0.1148 0.034 Uiso 1 1 calc R U . . .
C17_5 C 0.64181(18) 0.27673(12) 0.26161(10) 0.0242(3) Uani 1 1 d . . . . .
H17A_5 H 0.6992 0.3240 0.2515 0.036 Uiso 1 1 calc R U . . .
H17B_5 H 0.7022 0.2296 0.2656 0.036 Uiso 1 1 calc R U . . .
H17C_5 H 0.5960 0.2938 0.3080 0.036 Uiso 1 1 calc R U . . .
C18_5 C 0.02639(16) 0.38408(10) 0.19576(9) 0.0183(3) Uani 1 1 d . . . . .
H18_5 H -0.0029 0.3310 0.2120 0.022 Uiso 1 1 calc R U . . .
C19_5 C -0.05770(17) 0.38788(11) 0.12133(10) 0.0238(3) Uani 1 1 d . . . . .
H19A_5 H -0.0316 0.4400 0.1049 0.036 Uiso 1 1 calc R U . . .
H19B_5 H -0.1589 0.3862 0.1287 0.036 Uiso 1 1 calc R U . . .
H19C_5 H -0.0352 0.3398 0.0839 0.036 Uiso 1 1 calc R U . . .
C20_5 C -0.01448(18) 0.45973(11) 0.25540(10) 0.0242(3) Uani 1 1 d . . . . .
H20A_5 H 0.0368 0.4578 0.3024 0.036 Uiso 1 1 calc R U . . .
H20B_5 H -0.1160 0.4564 0.2616 0.036 Uiso 1 1 calc R U . . .
H20C_5 H 0.0102 0.5124 0.2395 0.036 Uiso 1 1 calc R U . . .
C1_6 C 0.43461(16) 0.11858(10) 0.75102(8) 0.0168(3) Uani 1 1 d . . . . .
H1_6 H 0.5261 0.0896 0.7508 0.020 Uiso 1 1 calc R U . . .
N1_6 N 0.40360(13) 0.15043(8) 0.83085(7) 0.0146(2) Uani 1 1 d . . . . .
C2_6 C 0.31397(17) 0.04941(11) 0.72622(9) 0.0190(3) Uani 1 1 d . . . . .
C3_6 C 0.3499(2) -0.01549(12) 0.65709(10) 0.0278(4) Uani 1 1 d . . . . .
H3A_6 H 0.3504 0.0119 0.6141 0.042 Uiso 1 1 calc R U . . .
H3B_6 H 0.2790 -0.0617 0.6481 0.042 Uiso 1 1 calc R U . . .
H3C_6 H 0.4430 -0.0375 0.6657 0.042 Uiso 1 1 calc R U . . .
C4_6 C 0.16920(17) 0.08789(12) 0.70958(10) 0.0252(4) Uani 1 1 d . . . . .
H4A_6 H 0.1539 0.1361 0.7485 0.038 Uiso 1 1 calc R U . . .
H4B_6 H 0.0932 0.0455 0.7079 0.038 Uiso 1 1 calc R U . . .
H4C_6 H 0.1699 0.1062 0.6619 0.038 Uiso 1 1 calc R U . . .
C5_6 C 0.31132(17) 0.00757(11) 0.79645(9) 0.0210(3) Uani 1 1 d . . . . .
H5A_6 H 0.2185 -0.0208 0.7985 0.025 Uiso 1 1 calc R U . . .
H5B_6 H 0.3850 -0.0345 0.7952 0.025 Uiso 1 1 calc R U . . .
C6_6 C 0.33971(16) 0.07982(10) 0.86526(8) 0.0170(3) Uani 1 1 d . . . . .
C7_6 C 0.19913(17) 0.10667(11) 0.90189(9) 0.0213(3) Uani 1 1 d . . . . .
H7A_6 H 0.2192 0.1531 0.9436 0.032 Uiso 1 1 calc R U . . .
H7B_6 H 0.1563 0.0590 0.9195 0.032 Uiso 1 1 calc R U . . .
H7C_6 H 0.1340 0.1247 0.8655 0.032 Uiso 1 1 calc R U . . .
C8_6 C 0.43584(17) 0.04997(11) 0.92614(9) 0.0209(3) Uani 1 1 d . . . . .
H8A_6 H 0.5194 0.0245 0.9040 0.031 Uiso 1 1 calc R U . . .
H8B_6 H 0.3833 0.0086 0.9477 0.031 Uiso 1 1 calc R U . . .
H8C_6 H 0.4649 0.0982 0.9648 0.031 Uiso 1 1 calc R U . . .
C9_6 C 0.48682(16) 0.22035(10) 0.87595(8) 0.0150(3) Uani 1 1 d . . . . .
C10_6 C 0.41839(16) 0.29753(10) 0.90375(8) 0.0173(3) Uani 1 1 d . . . . .
C11_6 C 0.49790(18) 0.36601(10) 0.94796(9) 0.0210(3) Uani 1 1 d . . . . .
H11_6 H 0.4513 0.4154 0.9676 0.025 Uiso 1 1 calc R U . . .
C12_6 C 0.64427(18) 0.36220(11) 0.96319(9) 0.0229(3) Uani 1 1 d . . . . .
H12_6 H 0.6962 0.4088 0.9918 0.028 Uiso 1 1 calc R U . . .
C13_6 C 0.71184(17) 0.28777(11) 0.93508(9) 0.0205(3) Uani 1 1 d . . . . .
H13_6 H 0.8106 0.2854 0.9444 0.025 Uiso 1 1 calc R U . . .
C14_6 C 0.63689(16) 0.21630(10) 0.89329(8) 0.0168(3) Uani 1 1 d . . . . .
C15_6 C 0.72327(16) 0.13669(10) 0.86984(9) 0.0171(3) Uani 1 1 d . . . . .
H15_6 H 0.6555 0.0894 0.8477 0.020 Uiso 1 1 calc R U . . .
C16_6 C 0.82948(17) 0.14863(11) 0.81031(9) 0.0211(3) Uani 1 1 d . . . . .
H16A_6 H 0.7774 0.1592 0.7659 0.032 Uiso 1 1 calc R U . . .
H16B_6 H 0.8831 0.0978 0.7979 0.032 Uiso 1 1 calc R U . . .
H16C_6 H 0.8943 0.1964 0.8299 0.032 Uiso 1 1 calc R U . . .
C17_6 C 0.80482(17) 0.11119(11) 0.93771(9) 0.0216(3) Uani 1 1 d . . . . .
H17A_6 H 0.8776 0.1544 0.9578 0.032 Uiso 1 1 calc R U . . .
H17B_6 H 0.8490 0.0575 0.9221 0.032 Uiso 1 1 calc R U . . .
H17C_6 H 0.7389 0.1057 0.9757 0.032 Uiso 1 1 calc R U . . .
C18_6 C 0.25985(17) 0.31159(11) 0.88661(9) 0.0214(3) Uani 1 1 d . . . . .
H18_6 H 0.2175 0.2594 0.8547 0.026 Uiso 1 1 calc R U . . .
C19_6 C 0.2405(2) 0.38616(12) 0.84439(10) 0.0284(4) Uani 1 1 d . . . . .
H19A_6 H 0.2794 0.4381 0.8754 0.043 Uiso 1 1 calc R U . . .
H19B_6 H 0.1400 0.3920 0.8327 0.043 Uiso 1 1 calc R U . . .
H19C_6 H 0.2899 0.3750 0.7986 0.043 Uiso 1 1 calc R U . . .
C20_6 C 0.17701(19) 0.33018(13) 0.95875(11) 0.0305(4) Uani 1 1 d . . . . .
H20A_6 H 0.1935 0.2861 0.9877 0.046 Uiso 1 1 calc R U . . .
H20B_6 H 0.0761 0.3315 0.9456 0.046 Uiso 1 1 calc R U . . .
H20C_6 H 0.2097 0.3846 0.9880 0.046 Uiso 1 1 calc R U . . .

loop_
_atom_site_aniso_label
_atom_site_aniso_U_11
_atom_site_aniso_U_22
_atom_site_aniso_U_33
_atom_site_aniso_U_23
_atom_site_aniso_U_13
_atom_site_aniso_U_12
Ga1_1 0.01932(11) 0.02528(12) 0.01275(11) 0.00112(8) 0.00171(7) -0.00263(8)
Ga2_1 0.01820(11) 0.02694(12) 0.01447(11) 0.00663(8) 0.00222(8) 0.00052(8)
C1_2 0.0212(7) 0.0230(8) 0.0112(7) 0.0010(6) 0.0003(6) 0.0006(6)
N1_2 0.0205(6) 0.0210(7) 0.0137(6) 0.0014(5) 0.0005(5) 0.0001(5)
C2_2 0.0201(8) 0.0276(8) 0.0140(7) -0.0019(6) 0.0030(6) -0.0019(6)
N2_2 0.0222(7) 0.0230(7) 0.0153(6) 0.0038(5) -0.0003(5) 0.0010(5)
C3_2 0.0207(8) 0.0296(9) 0.0164(8) -0.0010(6) 0.0007(6) 0.0001(6)
C4_2 0.0292(8) 0.0236(8) 0.0194(8) 0.0055(7) -0.0003(7) 0.0021(7)
C5_2 0.0296(9) 0.0303(9) 0.0245(9) 0.0006(7) 0.0060(7) -0.0069(7)
C6_2 0.0222(9) 0.0490(12) 0.0303(10) 0.0064(9) -0.0027(7) 0.0040(8)
C7_2 0.0359(10) 0.0300(9) 0.0269(9) 0.0121(7) -0.0012(7) 0.0050(8)
C1_3 0.0203(7) 0.0206(7) 0.0122(7) 0.0044(6) 0.0011(6) -0.0002(6)
N1_3 0.0211(6) 0.0200(6) 0.0126(6) 0.0027(5) 0.0015(5) -0.0013(5)
C2_3 0.0199(7) 0.0229(8) 0.0164(7) 0.0057(6) 0.0022(6) 0.0010(6)
N2_3 0.0208(6) 0.0192(6) 0.0145(6) 0.0020(5) 0.0008(5) -0.0001(5)
C3_3 0.0205(7) 0.0222(8) 0.0180(8) 0.0051(6) 0.0011(6) 0.0013(6)
C4_3 0.0290(8) 0.0205(8) 0.0211(8) -0.0024(6) -0.0006(7) 0.0007(7)
C5_3 0.0222(8) 0.0298(9) 0.0322(10) 0.0027(7) 0.0002(7) -0.0023(7)
C6_3 0.0279(9) 0.0345(10) 0.0213(8) 0.0018(7) 0.0066(7) 0.0054(7)
C7_3 0.0275(8) 0.0250(8) 0.0170(8) -0.0016(6) 0.0019(6) -0.0042(7)
C1_5 0.0159(7) 0.0223(8) 0.0134(7) 0.0044(6) 0.0014(5) 0.0010(6)
N1_5 0.0175(6) 0.0168(6) 0.0111(6) 0.0010(5) -0.0008(5) -0.0018(5)
C2_5 0.0176(7) 0.0207(8) 0.0183(8) 0.0053(6) 0.0024(6) 0.0000(6)
C3_5 0.0201(7) 0.0185(7) 0.0207(8) 0.0038(6) 0.0018(6) 0.0004(6)
C4_5 0.0191(7) 0.0171(7) 0.0168(7) 0.0013(6) -0.0002(6) -0.0010(6)
C5_5 0.0306(9) 0.0228(8) 0.0177(8) -0.0016(6) 0.0050(7) -0.0033(7)
C6_5 0.0256(8) 0.0215(8) 0.0257(9) 0.0010(7) -0.0087(7) -0.0004(6)
C7_5 0.0185(7) 0.0259(8) 0.0237(8) 0.0046(7) 0.0042(6) -0.0023(6)
C8_5 0.0265(8) 0.0279(9) 0.0244(9) 0.0107(7) 0.0041(7) 0.0006(7)
C9_5 0.0167(7) 0.0178(7) 0.0095(7) 0.0000(5) 0.0001(5) -0.0001(6)
C10_5 0.0166(7) 0.0189(7) 0.0116(7) -0.0004(6) -0.0004(5) 0.0007(6)
C11_5 0.0223(8) 0.0194(7) 0.0144(7) 0.0023(6) -0.0002(6) 0.0024(6)
C12_5 0.0242(8) 0.0213(8) 0.0181(8) 0.0046(6) 0.0023(6) -0.0043(6)
C13_5 0.0165(7) 0.0249(8) 0.0186(8) 0.0025(6) 0.0040(6) -0.0010(6)
C14_5 0.0169(7) 0.0212(8) 0.0112(7) 0.0001(6) 0.0011(5) 0.0011(6)
C15_5 0.0153(7) 0.0234(8) 0.0169(7) 0.0026(6) 0.0028(6) 0.0028(6)
C16_5 0.0203(8) 0.0264(8) 0.0204(8) 0.0018(6) 0.0068(6) 0.0031(6)
C17_5 0.0179(7) 0.0335(9) 0.0203(8) 0.0018(7) 0.0001(6) 0.0049(7)
C18_5 0.0167(7) 0.0187(7) 0.0195(8) 0.0027(6) 0.0022(6) 0.0017(6)
C19_5 0.0184(7) 0.0269(9) 0.0257(9) 0.0053(7) -0.0031(6) 0.0021(6)
C20_5 0.0222(8) 0.0244(8) 0.0252(9) 0.0010(7) 0.0047(6) 0.0047(6)
C1_6 0.0155(7) 0.0226(8) 0.0121(7) 0.0023(6) 0.0020(5) 0.0008(6)
N1_6 0.0149(6) 0.0185(6) 0.0100(6) 0.0014(5) 0.0012(5) -0.0010(5)
C2_6 0.0185(7) 0.0252(8) 0.0123(7) 0.0012(6) 0.0023(6) -0.0034(6)
C3_6 0.0284(9) 0.0311(9) 0.0203(8) -0.0041(7) 0.0055(7) -0.0096(7)
C4_6 0.0186(8) 0.0385(10) 0.0177(8) 0.0047(7) -0.0016(6) -0.0047(7)
C5_6 0.0215(8) 0.0228(8) 0.0179(8) 0.0018(6) 0.0027(6) -0.0045(6)
C6_6 0.0153(7) 0.0215(8) 0.0146(7) 0.0046(6) 0.0011(6) -0.0007(6)
C7_6 0.0175(7) 0.0299(9) 0.0178(8) 0.0068(6) 0.0044(6) 0.0020(6)
C8_6 0.0188(7) 0.0250(8) 0.0206(8) 0.0086(6) 0.0007(6) 0.0002(6)
C9_6 0.0153(7) 0.0194(7) 0.0111(7) 0.0048(6) 0.0011(5) -0.0007(6)
C10_6 0.0180(7) 0.0221(8) 0.0120(7) 0.0037(6) 0.0011(6) 0.0014(6)
C11_6 0.0243(8) 0.0199(8) 0.0181(8) 0.0020(6) 0.0002(6) 0.0033(6)
C12_6 0.0252(8) 0.0221(8) 0.0197(8) 0.0012(6) -0.0034(6) -0.0035(6)
C13_6 0.0158(7) 0.0248(8) 0.0205(8) 0.0046(6) -0.0024(6) -0.0017(6)
C14_6 0.0173(7) 0.0209(8) 0.0129(7) 0.0049(6) 0.0010(6) 0.0009(6)
C15_6 0.0142(7) 0.0205(7) 0.0166(7) 0.0039(6) 0.0001(6) 0.0001(6)
C16_6 0.0163(7) 0.0259(8) 0.0221(8) 0.0065(6) 0.0034(6) 0.0027(6)
C17_6 0.0180(7) 0.0265(8) 0.0208(8) 0.0067(7) -0.0010(6) 0.0022(6)
C18_6 0.0183(7) 0.0237(8) 0.0204(8) -0.0009(6) -0.0002(6) 0.0044(6)
C19_6 0.0292(9) 0.0283(9) 0.0268(9) 0.0025(7) -0.0033(7) 0.0112(7)
C20_6 0.0245(8) 0.0342(10) 0.0310(10) -0.0008(8) 0.0090(7) 0.0047(7)

loop_
_atom_type_symbol
_atom_type_description
_atom_type_scat_dispersion_real
_atom_type_scat_dispersion_imag
_atom_type_scat_source
C C 0.0181 0.0091 'International Tables Vol C Tables 4.2.6.8 and 6.1.1.4'
H H 0.0000 0.0000 'International Tables Vol C Tables 4.2.6.8 and 6.1.1.4'
Ga Ga -1.2846 0.7763 'International Tables Vol C Tables 4.2.6.8 and 6.1.1.4'
N N 0.0311 0.0180 'International Tables Vol C Tables 4.2.6.8 and 6.1.1.4'

loop_
_geom_angle_atom_site_label_1
_geom_angle_atom_site_label_2
_geom_angle_atom_site_label_3
_geom_angle
_geom_angle_site_symmetry_1
_geom_angle_site_symmetry_3
_geom_angle_publ_flag
C1_5 Ga1_1 C1_2 108.70(6) . . ?
C1_5 Ga1_1 H1_1 110.2(10) . . ?
C1_2 Ga1_1 H1_1 102.1(10) . . ?
C1_5 Ga1_1 H2_1 117.0(11) . . ?
C1_2 Ga1_1 H2_1 106.3(11) . . ?
H1_1 Ga1_1 H2_1 111.4(15) . . ?
C1_6 Ga2_1 C1_3 107.12(6) . . ?
C1_6 Ga2_1 H3_1 120.4(10) . . ?
C1_3 Ga2_1 H3_1 103.2(11) . . ?
C1_6 Ga2_1 H4_1 111.7(9) . . ?
C1_3 Ga2_1 H4_1 101.3(8) . . ?
H3_1 Ga2_1 H4_1 110.9(13) . . ?
N1_2 C1_2 N2_2 104.25(14) . . ?
N1_2 C1_2 Ga1_1 128.65(11) . . ?
N2_2 C1_2 Ga1_1 127.05(12) . . ?
C1_2 N1_2 C2_2 111.82(13) . . ?
C1_2 N1_2 C4_2 124.68(14) . . ?
C2_2 N1_2 C4_2 123.47(14) . . ?
C3_2 C2_2 N1_2 106.08(14) . . ?
C3_2 C2_2 C5_2 131.46(16) . . ?
N1_2 C2_2 C5_2 122.45(15) . . ?
C1_2 N2_2 C3_2 111.34(14) . . ?
C1_2 N2_2 C7_2 124.20(15) . . ?
C3_2 N2_2 C7_2 124.28(14) . . ?
C2_2 C3_2 N2_2 106.50(14) . . ?
C2_2 C3_2 C6_2 130.61(17) . . ?
N2_2 C3_2 C6_2 122.89(16) . . ?
N1_2 C4_2 H4A_2 109.5 . . ?
N1_2 C4_2 H4B_2 109.5 . . ?
H4A_2 C4_2 H4B_2 109.5 . . ?
N1_2 C4_2 H4C_2 109.5 . . ?
H4A_2 C4_2 H4C_2 109.5 . . ?
H4B_2 C4_2 H4C_2 109.5 . . ?
C2_2 C5_2 H5A_2 109.5 . . ?
C2_2 C5_2 H5B_2 109.5 . . ?
H5A_2 C5_2 H5B_2 109.5 . . ?
C2_2 C5_2 H5C_2 109.5 . . ?
H5A_2 C5_2 H5C_2 109.5 . . ?
H5B_2 C5_2 H5C_2 109.5 . . ?
C3_2 C6_2 H6A_2 109.5 . . ?
C3_2 C6_2 H6B_2 109.5 . . ?
H6A_2 C6_2 H6B_2 109.5 . . ?
C3_2 C6_2 H6C_2 109.5 . . ?
H6A_2 C6_2 H6C_2 109.5 . . ?
H6B_2 C6_2 H6C_2 109.5 . . ?
N2_2 C7_2 H7A_2 109.5 . . ?
N2_2 C7_2 H7B_2 109.5 . . ?
H7A_2 C7_2 H7B_2 109.5 . . ?
N2_2 C7_2 H7C_2 109.5 . . ?
H7A_2 C7_2 H7C_2 109.5 . . ?
H7B_2 C7_2 H7C_2 109.5 . . ?
N2_3 C1_3 N1_3 104.10(13) . . ?
N2_3 C1_3 Ga2_1 129.24(11) . . ?
N1_3 C1_3 Ga2_1 126.62(11) . . ?
C1_3 N1_3 C2_3 111.59(13) . . ?
C1_3 N1_3 C7_3 124.27(13) . . ?
C2_3 N1_3 C7_3 124.10(13) . . ?
C3_3 C2_3 N1_3 106.32(14) . . ?
C3_3 C2_3 C6_3 130.63(16) . . ?
N1_3 C2_3 C6_3 123.05(15) . . ?
C1_3 N2_3 C3_3 111.78(13) . . ?
C1_3 N2_3 C4_3 124.10(14) . . ?
C3_3 N2_3 C4_3 123.92(14) . . ?
C2_3 C3_3 N2_3 106.21(14) . . ?
C2_3 C3_3 C5_3 130.56(15) . . ?
N2_3 C3_3 C5_3 123.22(15) . . ?
N2_3 C4_3 H4A_3 109.5 . . ?
N2_3 C4_3 H4B_3 109.5 . . ?
H4A_3 C4_3 H4B_3 109.5 . . ?
N2_3 C4_3 H4C_3 109.5 . . ?
H4A_3 C4_3 H4C_3 109.5 . . ?
H4B_3 C4_3 H4C_3 109.5 . . ?
C3_3 C5_3 H5A_3 109.5 . . ?
C3_3 C5_3 H5B_3 109.5 . . ?
H5A_3 C5_3 H5B_3 109.5 . . ?
C3_3 C5_3 H5C_3 109.5 . . ?
H5A_3 C5_3 H5C_3 109.5 . . ?
H5B_3 C5_3 H5C_3 109.5 . . ?
C2_3 C6_3 H6A_3 109.5 . . ?
C2_3 C6_3 H6B_3 109.5 . . ?
H6A_3 C6_3 H6B_3 109.5 . . ?
C2_3 C6_3 H6C_3 109.5 . . ?
H6A_3 C6_3 H6C_3 109.5 . . ?
H6B_3 C6_3 H6C_3 109.5 . . ?
N1_3 C7_3 H7A_3 109.5 . . ?
N1_3 C7_3 H7B_3 109.5 . . ?
H7A_3 C7_3 H7B_3 109.5 . . ?
N1_3 C7_3 H7C_3 109.5 . . ?
H7A_3 C7_3 H7C_3 109.5 . . ?
H7B_3 C7_3 H7C_3 109.5 . . ?
N1_5 C1_5 C2_5 101.70(12) . . ?
N1_5 C1_5 Ga1_1 117.89(10) . . ?
C2_5 C1_5 Ga1_1 112.24(10) . . ?
N1_5 C1_5 H1_5 108.2 . . ?
C2_5 C1_5 H1_5 108.2 . . ?
Ga1_1 C1_5 H1_5 108.2 . . ?
C9_5 N1_5 C1_5 120.24(12) . . ?
C9_5 N1_5 C4_5 121.26(12) . . ?
C1_5 N1_5 C4_5 111.16(12) . . ?
C8_5 C2_5 C3_5 110.48(13) . . ?
C8_5 C2_5 C7_5 109.16(13) . . ?
C3_5 C2_5 C7_5 111.63(13) . . ?
C8_5 C2_5 C1_5 112.95(13) . . ?
C3_5 C2_5 C1_5 101.14(12) . . ?
C7_5 C2_5 C1_5 111.34(13) . . ?
C4_5 C3_5 C2_5 107.35(13) . . ?
C4_5 C3_5 H3A_5 110.2 . . ?
C2_5 C3_5 H3A_5 110.2 . . ?
C4_5 C3_5 H3B_5 110.2 . . ?
C2_5 C3_5 H3B_5 110.2 . . ?
H3A_5 C3_5 H3B_5 108.5 . . ?
N1_5 C4_5 C5_5 114.39(13) . . ?
N1_5 C4_5 C3_5 102.01(12) . . ?
C5_5 C4_5 C3_5 111.55(13) . . ?
N1_5 C4_5 C6_5 111.76(12) . . ?
C5_5 C4_5 C6_5 106.51(13) . . ?
C3_5 C4_5 C6_5 110.70(13) . . ?
C4_5 C5_5 H5A_5 109.5 . . ?
C4_5 C5_5 H5B_5 109.5 . . ?
H5A_5 C5_5 H5B_5 109.5 . . ?
C4_5 C5_5 H5C_5 109.5 . . ?
H5A_5 C5_5 H5C_5 109.5 . . ?
H5B_5 C5_5 H5C_5 109.5 . . ?
C4_5 C6_5 H6A_5 109.5 . . ?
C4_5 C6_5 H6B_5 109.5 . . ?
H6A_5 C6_5 H6B_5 109.5 . . ?
C4_5 C6_5 H6C_5 109.5 . . ?
H6A_5 C6_5 H6C_5 109.5 . . ?
H6B_5 C6_5 H6C_5 109.5 . . ?
C2_5 C7_5 H7A_5 109.5 . . ?
C2_5 C7_5 H7B_5 109.5 . . ?
H7A_5 C7_5 H7B_5 109.5 . . ?
C2_5 C7_5 H7C_5 109.5 . . ?
H7A_5 C7_5 H7C_5 109.5 . . ?
H7B_5 C7_5 H7C_5 109.5 . . ?
C2_5 C8_5 H8A_5 109.5 . . ?
C2_5 C8_5 H8B_5 109.5 . . ?
H8A_5 C8_5 H8B_5 109.5 . . ?
C2_5 C8_5 H8C_5 109.5 . . ?
H8A_5 C8_5 H8C_5 109.5 . . ?
H8B_5 C8_5 H8C_5 109.5 . . ?
C10_5 C9_5 C14_5 118.25(14) . . ?
C10_5 C9_5 N1_5 119.20(13) . . ?
C14_5 C9_5 N1_5 122.55(13) . . ?
C11_5 C10_5 C9_5 119.73(14) . . ?
C11_5 C10_5 C18_5 117.36(13) . . ?
C9_5 C10_5 C18_5 122.92(14) . . ?
C12_5 C11_5 C10_5 121.76(15) . . ?
C12_5 C11_5 H11_5 119.1 . . ?
C10_5 C11_5 H11_5 119.1 . . ?
C13_5 C12_5 C11_5 118.82(15) . . ?
C13_5 C12_5 H12_5 120.6 . . ?
C11_5 C12_5 H12_5 120.6 . . ?
C12_5 C13_5 C14_5 121.89(14) . . ?
C12_5 C13_5 H13_5 119.1 . . ?
C14_5 C13_5 H13_5 119.1 . . ?
C13_5 C14_5 C9_5 119.50(14) . . ?
C13_5 C14_5 C15_5 116.78(13) . . ?
C9_5 C14_5 C15_5 123.69(14) . . ?
C14_5 C15_5 C17_5 112.34(13) . . ?
C14_5 C15_5 C16_5 111.15(13) . . ?
C17_5 C15_5 C16_5 109.40(13) . . ?
C14_5 C15_5 H15_5 107.9 . . ?
C17_5 C15_5 H15_5 107.9 . . ?
C16_5 C15_5 H15_5 107.9 . . ?
C15_5 C16_5 H16A_5 109.5 . . ?
C15_5 C16_5 H16B_5 109.5 . . ?
H16A_5 C16_5 H16B_5 109.5 . . ?
C15_5 C16_5 H16C_5 109.5 . . ?
H16A_5 C16_5 H16C_5 109.5 . . ?
H16B_5 C16_5 H16C_5 109.5 . . ?
C15_5 C17_5 H17A_5 109.5 . . ?
C15_5 C17_5 H17B_5 109.5 . . ?
H17A_5 C17_5 H17B_5 109.5 . . ?
C15_5 C17_5 H17C_5 109.5 . . ?
H17A_5 C17_5 H17C_5 109.5 . . ?
H17B_5 C17_5 H17C_5 109.5 . . ?
C10_5 C18_5 C20_5 112.06(13) . . ?
C10_5 C18_5 C19_5 111.28(13) . . ?
C20_5 C18_5 C19_5 108.66(13) . . ?
C10_5 C18_5 H18_5 108.2 . . ?
C20_5 C18_5 H18_5 108.2 . . ?
C19_5 C18_5 H18_5 108.2 . . ?
C18_5 C19_5 H19A_5 109.5 . . ?
C18_5 C19_5 H19B_5 109.5 . . ?
H19A_5 C19_5 H19B_5 109.5 . . ?
C18_5 C19_5 H19C_5 109.5 . . ?
H19A_5 C19_5 H19C_5 109.5 . . ?
H19B_5 C19_5 H19C_5 109.5 . . ?
C18_5 C20_5 H20A_5 109.5 . . ?
C18_5 C20_5 H20B_5 109.5 . . ?
H20A_5 C20_5 H20B_5 109.5 . . ?
C18_5 C20_5 H20C_5 109.5 . . ?
H20A_5 C20_5 H20C_5 109.5 . . ?
H20B_5 C20_5 H20C_5 109.5 . . ?
N1_6 C1_6 C2_6 101.61(12) . . ?
N1_6 C1_6 Ga2_1 117.55(10) . . ?
C2_6 C1_6 Ga2_1 114.12(10) . . ?
N1_6 C1_6 H1_6 107.7 . . ?
C2_6 C1_6 H1_6 107.7 . . ?
Ga2_1 C1_6 H1_6 107.7 . . ?
C9_6 N1_6 C1_6 121.01(12) . . ?
C9_6 N1_6 C6_6 121.24(12) . . ?
C1_6 N1_6 C6_6 110.90(12) . . ?
C3_6 C2_6 C4_6 108.70(14) . . ?
C3_6 C2_6 C5_6 110.98(14) . . ?
C4_6 C2_6 C5_6 111.61(13) . . ?
C3_6 C2_6 C1_6 112.34(13) . . ?
C4_6 C2_6 C1_6 112.29(14) . . ?
C5_6 C2_6 C1_6 100.80(12) . . ?
C2_6 C3_6 H3A_6 109.5 . . ?
C2_6 C3_6 H3B_6 109.5 . . ?
H3A_6 C3_6 H3B_6 109.5 . . ?
C2_6 C3_6 H3C_6 109.5 . . ?
H3A_6 C3_6 H3C_6 109.5 . . ?
H3B_6 C3_6 H3C_6 109.5 . . ?
C2_6 C4_6 H4A_6 109.5 . . ?
C2_6 C4_6 H4B_6 109.5 . . ?
H4A_6 C4_6 H4B_6 109.5 . . ?
C2_6 C4_6 H4C_6 109.5 . . ?
H4A_6 C4_6 H4C_6 109.5 . . ?
H4B_6 C4_6 H4C_6 109.5 . . ?
C6_6 C5_6 C2_6 106.82(13) . . ?
C6_6 C5_6 H5A_6 110.4 . . ?
C2_6 C5_6 H5A_6 110.4 . . ?
C6_6 C5_6 H5B_6 110.4 . . ?
C2_6 C5_6 H5B_6 110.4 . . ?
H5A_6 C5_6 H5B_6 108.6 . . ?
N1_6 C6_6 C8_6 115.48(12) . . ?
N1_6 C6_6 C7_6 111.12(12) . . ?
C8_6 C6_6 C7_6 106.21(12) . . ?
N1_6 C6_6 C5_6 102.22(12) . . ?
C8_6 C6_6 C5_6 110.87(13) . . ?
C7_6 C6_6 C5_6 111.03(13) . . ?
C6_6 C7_6 H7A_6 109.5 . . ?
C6_6 C7_6 H7B_6 109.5 . . ?
H7A_6 C7_6 H7B_6 109.5 . . ?
C6_6 C7_6 H7C_6 109.5 . . ?
H7A_6 C7_6 H7C_6 109.5 . . ?
H7B_6 C7_6 H7C_6 109.5 . . ?
C6_6 C8_6 H8A_6 109.5 . . ?
C6_6 C8_6 H8B_6 109.5 . . ?
H8A_6 C8_6 H8B_6 109.5 . . ?
C6_6 C8_6 H8C_6 109.5 . . ?
H8A_6 C8_6 H8C_6 109.5 . . ?
H8B_6 C8_6 H8C_6 109.5 . . ?
C10_6 C9_6 C14_6 118.14(14) . . ?
C10_6 C9_6 N1_6 119.22(13) . . ?
C14_6 C9_6 N1_6 122.63(13) . . ?
C11_6 C10_6 C9_6 119.86(14) . . ?
C11_6 C10_6 C18_6 116.70(14) . . ?
C9_6 C10_6 C18_6 123.43(14) . . ?
C12_6 C11_6 C10_6 121.61(15) . . ?
C12_6 C11_6 H11_6 119.2 . . ?
C10_6 C11_6 H11_6 119.2 . . ?
C13_6 C12_6 C11_6 118.70(15) . . ?
C13_6 C12_6 H12_6 120.6 . . ?
C11_6 C12_6 H12_6 120.6 . . ?
C12_6 C13_6 C14_6 122.13(15) . . ?
C12_6 C13_6 H13_6 118.9 . . ?
C14_6 C13_6 H13_6 118.9 . . ?
C13_6 C14_6 C9_6 119.49(14) . . ?
C13_6 C14_6 C15_6 116.60(13) . . ?
C9_6 C14_6 C15_6 123.91(14) . . ?
C14_6 C15_6 C17_6 111.54(13) . . ?
C14_6 C15_6 C16_6 111.98(13) . . ?
C17_6 C15_6 C16_6 109.48(13) . . ?
C14_6 C15_6 H15_6 107.9 . . ?
C17_6 C15_6 H15_6 107.9 . . ?
C16_6 C15_6 H15_6 107.9 . . ?
C15_6 C16_6 H16A_6 109.5 . . ?
C15_6 C16_6 H16B_6 109.5 . . ?
H16A_6 C16_6 H16B_6 109.5 . . ?
C15_6 C16_6 H16C_6 109.5 . . ?
H16A_6 C16_6 H16C_6 109.5 . . ?
H16B_6 C16_6 H16C_6 109.5 . . ?
C15_6 C17_6 H17A_6 109.5 . . ?
C15_6 C17_6 H17B_6 109.5 . . ?
H17A_6 C17_6 H17B_6 109.5 . . ?
C15_6 C17_6 H17C_6 109.5 . . ?
H17A_6 C17_6 H17C_6 109.5 . . ?
H17B_6 C17_6 H17C_6 109.5 . . ?
C10_6 C18_6 C19_6 111.44(14) . . ?
C10_6 C18_6 C20_6 111.81(14) . . ?
C19_6 C18_6 C20_6 108.35(14) . . ?
C10_6 C18_6 H18_6 108.4 . . ?
C19_6 C18_6 H18_6 108.4 . . ?
C20_6 C18_6 H18_6 108.4 . . ?
C18_6 C19_6 H19A_6 109.5 . . ?
C18_6 C19_6 H19B_6 109.5 . . ?
H19A_6 C19_6 H19B_6 109.5 . . ?
C18_6 C19_6 H19C_6 109.5 . . ?
H19A_6 C19_6 H19C_6 109.5 . . ?
H19B_6 C19_6 H19C_6 109.5 . . ?
C18_6 C20_6 H20A_6 109.5 . . ?
C18_6 C20_6 H20B_6 109.5 . . ?
H20A_6 C20_6 H20B_6 109.5 . . ?
C18_6 C20_6 H20C_6 109.5 . . ?
H20A_6 C20_6 H20C_6 109.5 . . ?
H20B_6 C20_6 H20C_6 109.5 . . ?

loop_
_geom_bond_atom_site_label_1
_geom_bond_atom_site_label_2
_geom_bond_distance
_geom_bond_site_symmetry_2
_geom_bond_publ_flag
Ga1_1 C1_5 2.0332(16) . ?
Ga1_1 C1_2 2.0696(16) . ?
Ga1_1 H1_1 1.58(3) . ?
Ga1_1 H2_1 1.43(3) . ?
Ga2_1 C1_6 2.0377(16) . ?
Ga2_1 C1_3 2.0772(16) . ?
Ga2_1 H3_1 1.49(3) . ?
Ga2_1 H4_1 1.56(2) . ?
C1_2 N1_2 1.343(2) . ?
C1_2 N2_2 1.356(2) . ?
N1_2 C2_2 1.395(2) . ?
N1_2 C4_2 1.460(2) . ?
C2_2 C3_2 1.349(2) . ?
C2_2 C5_2 1.487(2) . ?
N2_2 C3_2 1.391(2) . ?
N2_2 C7_2 1.455(2) . ?
C3_2 C6_2 1.494(2) . ?
C4_2 H4A_2 0.9600 . ?
C4_2 H4B_2 0.9600 . ?
C4_2 H4C_2 0.9600 . ?
C5_2 H5A_2 0.9600 . ?
C5_2 H5B_2 0.9600 . ?
C5_2 H5C_2 0.9600 . ?
C6_2 H6A_2 0.9600 . ?
C6_2 H6B_2 0.9600 . ?
C6_2 H6C_2 0.9600 . ?
C7_2 H7A_2 0.9600 . ?
C7_2 H7B_2 0.9600 . ?
C7_2 H7C_2 0.9600 . ?
C1_3 N2_3 1.350(2) . ?
C1_3 N1_3 1.355(2) . ?
N1_3 C2_3 1.392(2) . ?
N1_3 C7_3 1.456(2) . ?
C2_3 C3_3 1.353(2) . ?
C2_3 C6_3 1.491(2) . ?
N2_3 C3_3 1.393(2) . ?
N2_3 C4_3 1.460(2) . ?
C3_3 C5_3 1.485(2) . ?
C4_3 H4A_3 0.9600 . ?
C4_3 H4B_3 0.9600 . ?
C4_3 H4C_3 0.9600 . ?
C5_3 H5A_3 0.9600 . ?
C5_3 H5B_3 0.9600 . ?
C5_3 H5C_3 0.9600 . ?
C6_3 H6A_3 0.9600 . ?
C6_3 H6B_3 0.9600 . ?
C6_3 H6C_3 0.9600 . ?
C7_3 H7A_3 0.9600 . ?
C7_3 H7B_3 0.9600 . ?
C7_3 H7C_3 0.9600 . ?
C1_5 N1_5 1.4854(19) . ?
C1_5 C2_5 1.540(2) . ?
C1_5 H1_5 0.9800 . ?
N1_5 C9_5 1.431(2) . ?
N1_5 C4_5 1.5055(19) . ?
C2_5 C8_5 1.529(2) . ?
C2_5 C3_5 1.537(2) . ?
C2_5 C7_5 1.539(2) . ?
C3_5 C4_5 1.535(2) . ?
C3_5 H3A_5 0.9700 . ?
C3_5 H3B_5 0.9700 . ?
C4_5 C5_5 1.530(2) . ?
C4_5 C6_5 1.538(2) . ?
C5_5 H5A_5 0.9600 . ?
C5_5 H5B_5 0.9600 . ?
C5_5 H5C_5 0.9600 . ?
C6_5 H6A_5 0.9600 . ?
C6_5 H6B_5 0.9600 . ?
C6_5 H6C_5 0.9600 . ?
C7_5 H7A_5 0.9600 . ?
C7_5 H7B_5 0.9600 . ?
C7_5 H7C_5 0.9600 . ?
C8_5 H8A_5 0.9600 . ?
C8_5 H8B_5 0.9600 . ?
C8_5 H8C_5 0.9600 . ?
C9_5 C10_5 1.421(2) . ?
C9_5 C14_5 1.426(2) . ?
C10_5 C11_5 1.394(2) . ?
C10_5 C18_5 1.525(2) . ?
C11_5 C12_5 1.386(2) . ?
C11_5 H11_5 0.9300 . ?
C12_5 C13_5 1.383(2) . ?
C12_5 H12_5 0.9300 . ?
C13_5 C14_5 1.395(2) . ?
C13_5 H13_5 0.9300 . ?
C14_5 C15_5 1.526(2) . ?
C15_5 C17_5 1.532(2) . ?
C15_5 C16_5 1.542(2) . ?
C15_5 H15_5 0.9800 . ?
C16_5 H16A_5 0.9600 . ?
C16_5 H16B_5 0.9600 . ?
C16_5 H16C_5 0.9600 . ?
C17_5 H17A_5 0.9600 . ?
C17_5 H17B_5 0.9600 . ?
C17_5 H17C_5 0.9600 . ?
C18_5 C20_5 1.532(2) . ?
C18_5 C19_5 1.534(2) . ?
C18_5 H18_5 0.9800 . ?
C19_5 H19A_5 0.9600 . ?
C19_5 H19B_5 0.9600 . ?
C19_5 H19C_5 0.9600 . ?
C20_5 H20A_5 0.9600 . ?
C20_5 H20B_5 0.9600 . ?
C20_5 H20C_5 0.9600 . ?
C1_6 N1_6 1.4865(19) . ?
C1_6 C2_6 1.540(2) . ?
C1_6 H1_6 0.9800 . ?
N1_6 C9_6 1.434(2) . ?
N1_6 C6_6 1.5040(19) . ?
C2_6 C3_6 1.527(2) . ?
C2_6 C4_6 1.535(2) . ?
C2_6 C5_6 1.540(2) . ?
C3_6 H3A_6 0.9600 . ?
C3_6 H3B_6 0.9600 . ?
C3_6 H3C_6 0.9600 . ?
C4_6 H4A_6 0.9600 . ?
C4_6 H4B_6 0.9600 . ?
C4_6 H4C_6 0.9600 . ?
C5_6 C6_6 1.537(2) . ?
C5_6 H5A_6 0.9700 . ?
C5_6 H5B_6 0.9700 . ?
C6_6 C8_6 1.534(2) . ?
C6_6 C7_6 1.535(2) . ?
C7_6 H7A_6 0.9600 . ?
C7_6 H7B_6 0.9600 . ?
C7_6 H7C_6 0.9600 . ?
C8_6 H8A_6 0.9600 . ?
C8_6 H8B_6 0.9600 . ?
C8_6 H8C_6 0.9600 . ?
C9_6 C10_6 1.420(2) . ?
C9_6 C14_6 1.423(2) . ?
C10_6 C11_6 1.395(2) . ?
C10_6 C18_6 1.525(2) . ?
C11_6 C12_6 1.383(2) . ?
C11_6 H11_6 0.9300 . ?
C12_6 C13_6 1.382(2) . ?
C12_6 H12_6 0.9300 . ?
C13_6 C14_6 1.391(2) . ?
C13_6 H13_6 0.9300 . ?
C14_6 C15_6 1.525(2) . ?
C15_6 C17_6 1.534(2) . ?
C15_6 C16_6 1.534(2) . ?
C15_6 H15_6 0.9800 . ?
C16_6 H16A_6 0.9600 . ?
C16_6 H16B_6 0.9600 . ?
C16_6 H16C_6 0.9600 . ?
C17_6 H17A_6 0.9600 . ?
C17_6 H17B_6 0.9600 . ?
C17_6 H17C_6 0.9600 . ?
C18_6 C19_6 1.534(2) . ?
C18_6 C20_6 1.538(2) . ?
C18_6 H18_6 0.9800 . ?
C19_6 H19A_6 0.9600 . ?
C19_6 H19B_6 0.9600 . ?
C19_6 H19C_6 0.9600 . ?
C20_6 H20A_6 0.9600 . ?
C20_6 H20B_6 0.9600 . ?
C20_6 H20C_6 0.9600 . ?

loop_
_geom_torsion_atom_site_label_1
_geom_torsion_atom_site_label_2
_geom_torsion_atom_site_label_3
_geom_torsion_atom_site_label_4
_geom_torsion
_geom_torsion_site_symmetry_1
_geom_torsion_site_symmetry_2
_geom_torsion_site_symmetry_3
_geom_torsion_site_symmetry_4
_geom_torsion_publ_flag
N2_2 C1_2 N1_2 C2_2 0.98(17) . . . . ?
Ga1_1 C1_2 N1_2 C2_2 -176.43(11) . . . . ?
N2_2 C1_2 N1_2 C4_2 178.97(14) . . . . ?
Ga1_1 C1_2 N1_2 C4_2 1.6(2) . . . . ?
C1_2 N1_2 C2_2 C3_2 -0.48(18) . . . . ?
C4_2 N1_2 C2_2 C3_2 -178.50(14) . . . . ?
C1_2 N1_2 C2_2 C5_2 178.63(14) . . . . ?
C4_2 N1_2 C2_2 C5_2 0.6(2) . . . . ?
N1_2 C1_2 N2_2 C3_2 -1.12(17) . . . . ?
Ga1_1 C1_2 N2_2 C3_2 176.35(11) . . . . ?
N1_2 C1_2 N2_2 C7_2 -176.40(15) . . . . ?
Ga1_1 C1_2 N2_2 C7_2 1.1(2) . . . . ?
N1_2 C2_2 C3_2 N2_2 -0.23(17) . . . . ?
C5_2 C2_2 C3_2 N2_2 -179.22(16) . . . . ?
N1_2 C2_2 C3_2 C6_2 178.92(17) . . . . ?
C5_2 C2_2 C3_2 C6_2 -0.1(3) . . . . ?
C1_2 N2_2 C3_2 C2_2 0.86(18) . . . . ?
C7_2 N2_2 C3_2 C2_2 176.14(15) . . . . ?
C1_2 N2_2 C3_2 C6_2 -178.36(15) . . . . ?
C7_2 N2_2 C3_2 C6_2 -3.1(3) . . . . ?
N2_3 C1_3 N1_3 C2_3 0.39(17) . . . . ?
Ga2_1 C1_3 N1_3 C2_3 178.20(11) . . . . ?
N2_3 C1_3 N1_3 C7_3 -177.26(14) . . . . ?
Ga2_1 C1_3 N1_3 C7_3 0.5(2) . . . . ?
C1_3 N1_3 C2_3 C3_3 0.12(18) . . . . ?
C7_3 N1_3 C2_3 C3_3 177.78(14) . . . . ?
C1_3 N1_3 C2_3 C6_3 179.47(15) . . . . ?
C7_3 N1_3 C2_3 C6_3 -2.9(2) . . . . ?
N1_3 C1_3 N2_3 C3_3 -0.76(17) . . . . ?
Ga2_1 C1_3 N2_3 C3_3 -178.49(11) . . . . ?
N1_3 C1_3 N2_3 C4_3 -175.91(14) . . . . ?
Ga2_1 C1_3 N2_3 C4_3 6.4(2) . . . . ?
N1_3 C2_3 C3_3 N2_3 -0.56(17) . . . . ?
C6_3 C2_3 C3_3 N2_3 -179.84(17) . . . . ?
N1_3 C2_3 C3_3 C5_3 178.49(17) . . . . ?
C6_3 C2_3 C3_3 C5_3 -0.8(3) . . . . ?
C1_3 N2_3 C3_3 C2_3 0.85(18) . . . . ?
C4_3 N2_3 C3_3 C2_3 176.02(15) . . . . ?
C1_3 N2_3 C3_3 C5_3 -178.28(15) . . . . ?
C4_3 N2_3 C3_3 C5_3 -3.1(2) . . . . ?
C2_5 C1_5 N1_5 C9_5 177.78(12) . . . . ?
Ga1_1 C1_5 N1_5 C9_5 54.62(16) . . . . ?
C2_5 C1_5 N1_5 C4_5 -31.80(15) . . . . ?
Ga1_1 C1_5 N1_5 C4_5 -154.96(10) . . . . ?
N1_5 C1_5 C2_5 C8_5 157.77(13) . . . . ?
Ga1_1 C1_5 C2_5 C8_5 -75.30(14) . . . . ?
N1_5 C1_5 C2_5 C3_5 39.70(14) . . . . ?
Ga1_1 C1_5 C2_5 C3_5 166.63(10) . . . . ?
N1_5 C1_5 C2_5 C7_5 -79.00(15) . . . . ?
Ga1_1 C1_5 C2_5 C7_5 47.93(15) . . . . ?
C8_5 C2_5 C3_5 C4_5 -155.51(13) . . . . ?
C7_5 C2_5 C3_5 C4_5 82.83(16) . . . . ?
C1_5 C2_5 C3_5 C4_5 -35.66(15) . . . . ?
C9_5 N1_5 C4_5 C5_5 39.20(19) . . . . ?
C1_5 N1_5 C4_5 C5_5 -110.88(15) . . . . ?
C9_5 N1_5 C4_5 C3_5 159.78(13) . . . . ?
C1_5 N1_5 C4_5 C3_5 9.70(15) . . . . ?
C9_5 N1_5 C4_5 C6_5 -81.93(17) . . . . ?
C1_5 N1_5 C4_5 C6_5 128.00(14) . . . . ?
C2_5 C3_5 C4_5 N1_5 16.75(15) . . . . ?
C2_5 C3_5 C4_5 C5_5 139.29(13) . . . . ?
C2_5 C3_5 C4_5 C6_5 -102.30(15) . . . . ?
C1_5 N1_5 C9_5 C10_5 -117.85(15) . . . . ?
C4_5 N1_5 C9_5 C10_5 94.73(16) . . . . ?
C1_5 N1_5 C9_5 C14_5 61.31(19) . . . . ?
C4_5 N1_5 C9_5 C14_5 -86.11(18) . . . . ?
C14_5 C9_5 C10_5 C11_5 -0.6(2) . . . . ?
N1_5 C9_5 C10_5 C11_5 178.63(13) . . . . ?
C14_5 C9_5 C10_5 C18_5 179.42(14) . . . . ?
N1_5 C9_5 C10_5 C18_5 -1.4(2) . . . . ?
C9_5 C10_5 C11_5 C12_5 -1.4(2) . . . . ?
C18_5 C10_5 C11_5 C12_5 178.58(14) . . . . ?
C10_5 C11_5 C12_5 C13_5 1.7(2) . . . . ?
C11_5 C12_5 C13_5 C14_5 0.1(2) . . . . ?
C12_5 C13_5 C14_5 C9_5 -2.1(2) . . . . ?
C12_5 C13_5 C14_5 C15_5 175.79(14) . . . . ?
C10_5 C9_5 C14_5 C13_5 2.3(2) . . . . ?
N1_5 C9_5 C14_5 C13_5 -176.89(14) . . . . ?
C10_5 C9_5 C14_5 C15_5 -175.46(13) . . . . ?
N1_5 C9_5 C14_5 C15_5 5.4(2) . . . . ?
C13_5 C14_5 C15_5 C17_5 66.41(18) . . . . ?
C9_5 C14_5 C15_5 C17_5 -115.79(16) . . . . ?
C13_5 C14_5 C15_5 C16_5 -56.55(19) . . . . ?
C9_5 C14_5 C15_5 C16_5 121.25(16) . . . . ?
C11_5 C10_5 C18_5 C20_5 -61.86(19) . . . . ?
C9_5 C10_5 C18_5 C20_5 118.16(16) . . . . ?
C11_5 C10_5 C18_5 C19_5 60.03(18) . . . . ?
C9_5 C10_5 C18_5 C19_5 -119.96(16) . . . . ?
C2_6 C1_6 N1_6 C9_6 -176.53(13) . . . . ?
Ga2_1 C1_6 N1_6 C9_6 -51.24(16) . . . . ?
C2_6 C1_6 N1_6 C6_6 32.17(15) . . . . ?
Ga2_1 C1_6 N1_6 C6_6 157.46(10) . . . . ?
N1_6 C1_6 C2_6 C3_6 -159.01(13) . . . . ?
Ga2_1 C1_6 C2_6 C3_6 73.44(16) . . . . ?
N1_6 C1_6 C2_6 C4_6 78.10(15) . . . . ?
Ga2_1 C1_6 C2_6 C4_6 -49.44(15) . . . . ?
N1_6 C1_6 C2_6 C5_6 -40.81(14) . . . . ?
Ga2_1 C1_6 C2_6 C5_6 -168.36(10) . . . . ?
C3_6 C2_6 C5_6 C6_6 156.17(13) . . . . ?
C4_6 C2_6 C5_6 C6_6 -82.42(16) . . . . ?
C1_6 C2_6 C5_6 C6_6 36.99(15) . . . . ?
C9_6 N1_6 C6_6 C8_6 -39.94(19) . . . . ?
C1_6 N1_6 C6_6 C8_6 111.28(14) . . . . ?
C9_6 N1_6 C6_6 C7_6 81.10(16) . . . . ?
C1_6 N1_6 C6_6 C7_6 -127.68(13) . . . . ?
C9_6 N1_6 C6_6 C5_6 -160.40(13) . . . . ?
C1_6 N1_6 C6_6 C5_6 -9.18(15) . . . . ?
C2_6 C5_6 C6_6 N1_6 -17.88(15) . . . . ?
C2_6 C5_6 C6_6 C8_6 -141.49(13) . . . . ?
C2_6 C5_6 C6_6 C7_6 100.69(15) . . . . ?
C1_6 N1_6 C9_6 C10_6 116.48(15) . . . . ?
C6_6 N1_6 C9_6 C10_6 -95.17(17) . . . . ?
C1_6 N1_6 C9_6 C14_6 -62.51(19) . . . . ?
C6_6 N1_6 C9_6 C14_6 85.84(18) . . . . ?
C14_6 C9_6 C10_6 C11_6 -1.2(2) . . . . ?
N1_6 C9_6 C10_6 C11_6 179.76(14) . . . . ?
C14_6 C9_6 C10_6 C18_6 177.40(14) . . . . ?
N1_6 C9_6 C10_6 C18_6 -1.6(2) . . . . ?
C9_6 C10_6 C11_6 C12_6 2.7(2) . . . . ?
C18_6 C10_6 C11_6 C12_6 -176.04(15) . . . . ?
C10_6 C11_6 C12_6 C13_6 -1.4(3) . . . . ?
C11_6 C12_6 C13_6 C14_6 -1.2(3) . . . . ?
C12_6 C13_6 C14_6 C9_6 2.6(2) . . . . ?
C12_6 C13_6 C14_6 C15_6 -176.37(15) . . . . ?
C10_6 C9_6 C14_6 C13_6 -1.4(2) . . . . ?
N1_6 C9_6 C14_6 C13_6 177.64(14) . . . . ?
C10_6 C9_6 C14_6 C15_6 177.57(14) . . . . ?
N1_6 C9_6 C14_6 C15_6 -3.4(2) . . . . ?
C13_6 C14_6 C15_6 C17_6 53.41(19) . . . . ?
C9_6 C14_6 C15_6 C17_6 -125.54(16) . . . . ?
C13_6 C14_6 C15_6 C16_6 -69.68(18) . . . . ?
C9_6 C14_6 C15_6 C16_6 111.36(16) . . . . ?
C11_6 C10_6 C18_6 C19_6 59.81(19) . . . . ?
C9_6 C10_6 C18_6 C19_6 -118.84(17) . . . . ?
C11_6 C10_6 C18_6 C20_6 -61.6(2) . . . . ?
C9_6 C10_6 C18_6 C20_6 119.73(17) . . . . ?
